data_7200897
loop_
_publ_author_name
'Zhou, Yan'
'Huang, Ya-Xi'
'Pan, Yuanming'
'Mi, Jin-Xiao'

_publ_section_title
;
 Single-crystal microtubes of a novel apatite-type compound,
 (Na2.5Bi2.5)(PO4)3(F,OH), with well-faceted hexagonal cross sections
;
_journal_issue 9
_journal_name_full CrystEngComm
_journal_page_first 1863
_journal_paper_doi 10.1039/b900499h
_journal_volume 11
_journal_year 2009
_chemical_formula_structural '(Na2.5 Bi2.5 )(PO4 )3 (OH) '
_chemical_formula_sum 'Bi2.5 F0.1 H0.9 Na2.5 O12.9 P3'
_chemical_formula_weight 882.04
_chemical_name_systematic
;
?
;
_space_group_IT_number 173
_symmetry_cell_setting hexagonal
_symmetry_space_group_name_Hall 'P 6c'
_symmetry_space_group_name_H-M 'P 63'
_atom_sites_solution_hydrogens none
_atom_sites_solution_primary direct
_atom_sites_solution_secondary difmap
_audit_creation_method SHELXL-97
_cell_angle_alpha 90.00
_cell_angle_beta 90.00
_cell_angle_gamma 120.00
_cell_formula_units_Z 2
_cell_length_a 9.5049(3)
_cell_length_b 9.5049(3)
_cell_length_c 6.9484(6)
_cell_measurement_reflns_used 1656
_cell_measurement_temperature 173(2)
_cell_measurement_theta_max 30.06
_cell_measurement_theta_min 2.47
_cell_volume 543.64(5)
_computing_cell_refinement 'Oxford Diffraction (2005)'
_computing_data_collection 'Oxford Diffraction (2005)'
_computing_data_reduction 'Oxford Diffraction (2005)'
_computing_molecular_graphics 'DIAMOND (Brandenburg, 1997-2004) & ATOMS (Dowty, 2004)'
_computing_publication_material 'SHELXL-97 (Sheldrick, 1997)'
_computing_structure_refinement 'SHELXL-97 (Sheldrick, 1997)'
_computing_structure_solution 'SHELXS-97 (Sheldrick, 1997)'
_diffrn_ambient_temperature 173(2)
_diffrn_measured_fraction_theta_full 0.882
_diffrn_measured_fraction_theta_max 1.000
_diffrn_measurement_device_type 'Oxford Diffraction CCD area-detector'
_diffrn_measurement_method '326 images,\D\w=1\%, Exp time: 40 s.'
_diffrn_radiation_monochromator graphite
_diffrn_radiation_source 'fine-focus sealed tube'
_diffrn_radiation_type MoK\a
_diffrn_radiation_wavelength 0.71073
_diffrn_reflns_av_R_equivalents 0.0418
_diffrn_reflns_av_sigmaI/netI 0.1093
_diffrn_reflns_limit_h_max 11
_diffrn_reflns_limit_h_min -10
_diffrn_reflns_limit_k_max 13
_diffrn_reflns_limit_k_min -13
_diffrn_reflns_limit_l_max 8
_diffrn_reflns_limit_l_min -8
_diffrn_reflns_number 1656
_diffrn_reflns_theta_full 30.06
_diffrn_reflns_theta_max 30.06
_diffrn_reflns_theta_min 2.47
_diffrn_standards_number 0
_exptl_absorpt_coefficient_mu 41.000
_exptl_absorpt_correction_T_max 0.4272
_exptl_absorpt_correction_T_min 0.0838
_exptl_absorpt_correction_type numerical
_exptl_absorpt_process_details 'Oxford Diffraction (2005)'
_exptl_crystal_colour colourless
_exptl_crystal_density_diffrn 5.388
_exptl_crystal_density_method 'not measured'
_exptl_crystal_description 'hexagonal prism tube(internal hollow)'
_exptl_crystal_F_000 770
_exptl_crystal_size_max 0.12
_exptl_crystal_size_mid 0.03
_exptl_crystal_size_min 0.03
_refine_diff_density_max 2.385
_refine_diff_density_min -2.543
_refine_diff_density_rms 0.444
_refine_ls_abs_structure_details 'Flack H D (1983), Acta Cryst. A39, 876-881'
_refine_ls_abs_structure_Flack 0.47(7)
_refine_ls_extinction_method none
_refine_ls_goodness_of_fit_ref 1.145
_refine_ls_hydrogen_treatment undef
_refine_ls_matrix_type full
_refine_ls_number_parameters 41
_refine_ls_number_reflns 907
_refine_ls_number_restraints 1
_refine_ls_restrained_S_all 1.145
_refine_ls_R_factor_all 0.1073
_refine_ls_R_factor_gt 0.0646
_refine_ls_shift/su_max 0.000
_refine_ls_shift/su_mean 0.000
_refine_ls_structure_factor_coef Fsqd
_refine_ls_weighting_details 'calc w=1/[\s^2^(Fo^2^)+(0.0000P)^2^+17.4339P] where P=(Fo^2^+2Fc^2^)/3'
_refine_ls_weighting_scheme calc
_refine_ls_wR_factor_gt 0.1065
_refine_ls_wR_factor_ref 0.1147
_reflns_number_gt 608
_reflns_number_total 907
_reflns_threshold_expression >2sigma(I)
_cod_data_source_file b900499h.txt
_cod_data_source_block mimove
_cod_original_sg_symbol_H-M 'P 63 '
_cod_original_formula_sum 'Bi2.5 F0.10 H0.90 Na2.5 O12.90 P3'
_cod_database_code 7200897

loop_
_symmetry_equiv_pos_as_xyz
'x, y, z'
'-y, x-y, z'
'-x+y, -x, z'
'-x, -y, z+1/2'
'y, -x+y, z+1/2'
'x-y, x, z+1/2'

loop_
_atom_site_label
_atom_site_type_symbol
_atom_site_fract_x
_atom_site_fract_y
_atom_site_fract_z
_atom_site_U_iso_or_equiv
_atom_site_adp_type
_atom_site_occupancy
_atom_site_symmetry_multiplicity
_atom_site_calc_flag
_atom_site_refinement_flags
_atom_site_disorder_assembly
_atom_site_disorder_group
Bi1 Bi 0.24806(14) 0.24318(13) 0.6490(7) 0.0238(4) Uani 0.608(11) 1 d P . .
Na1 Na 0.24806(14) 0.24318(13) 0.6490(7) 0.0238(4) Uani 0.392(11) 1 d P . .
Bi2 Bi 0.6667 0.3333 0.4014(3) 0.0229(18) Uani 0.447(13) 3 d SP . .
Na2 Na 0.6667 0.3333 0.4014(3) 0.0229(18) Uani 0.553(13) 3 d SP . .
Bi3 Bi 0.6667 0.3333 0.9186(8) 0.011(2) Uani 0.231(9) 3 d SP . .
Na3 Na 0.6667 0.3333 0.9186(8) 0.011(2) Uani 0.769(9) 3 d SP . .
P1 P 0.6240(5) 0.5994(5) 0.6361(13) 0.0060(11) Uiso 1 1 d . . .
O1 O 0.727(3) 0.640(3) 0.459(3) 0.028(6) Uiso 1 1 d . . .
O2 O 0.5141(13) 0.6741(14) 0.659(4) 0.015(3) Uiso 1 1 d . . .
O3 O 0.5210(15) 0.4123(14) 0.631(4) 0.017(3) Uiso 1 1 d . . .
O4 O 0.756(2) 0.677(2) 0.819(3) 0.016(5) Uiso 1 1 d . . .
F1 F 0.0000 0.0000 0.732(4) 0.024(7) Uiso 0.10 3 d SP . .
O5 O 0.0000 0.0000 0.732(4) 0.024(7) Uiso 0.90 3 d SP . .

loop_
_atom_site_aniso_label
_atom_site_aniso_U_11
_atom_site_aniso_U_22
_atom_site_aniso_U_33
_atom_site_aniso_U_23
_atom_site_aniso_U_13
_atom_site_aniso_U_12
Bi1 0.0173(6) 0.0166(6) 0.0416(9) 0.0107(13) 0.0064(15) 0.0116(5)
Na1 0.0173(6) 0.0166(6) 0.0416(9) 0.0107(13) 0.0064(15) 0.0116(5)
Bi2 0.027(2) 0.027(2) 0.015(3) 0.000 0.000 0.0135(12)
Na2 0.027(2) 0.027(2) 0.015(3) 0.000 0.000 0.0135(12)
Bi3 0.012(3) 0.012(3) 0.008(4) 0.000 0.000 0.0060(14)
Na3 0.012(3) 0.012(3) 0.008(4) 0.000 0.000 0.0060(14)

loop_
_atom_type_symbol
_atom_type_description
_atom_type_scat_dispersion_real
_atom_type_scat_dispersion_imag
_atom_type_scat_source
O O 0.0106 0.0060 'International Tables Vol C Tables 4.2.6.8 and 6.1.1.4'
H H 0.0000 0.0000 'International Tables Vol C Tables 4.2.6.8 and 6.1.1.4'
Na Na 0.0362 0.0249 'International Tables Vol C Tables 4.2.6.8 and 6.1.1.4'
P P 0.1023 0.0942 'International Tables Vol C Tables 4.2.6.8 and 6.1.1.4'
Bi Bi -4.1077 10.2566 'International Tables Vol C Tables 4.2.6.8 and 6.1.1.4'
F F 0.0171 0.0103 'International Tables Vol C Tables 4.2.6.8 and 6.1.1.4'

loop_
_geom_angle_atom_site_label_1
_geom_angle_atom_site_label_2
_geom_angle_atom_site_label_3
_geom_angle
_geom_angle_site_symmetry_1
_geom_angle_site_symmetry_3
_geom_angle_publ_flag
O3 Bi1 O4 83.1(6) . 2_655 ?
O3 Bi1 O1 84.6(8) . 4_665 ?
O4 Bi1 O1 82.0(8) 2_655 4_665 ?
O3 Bi1 F1 156.5(5) . . ?
O4 Bi1 F1 73.5(6) 2_655 . ?
O1 Bi1 F1 93.1(8) 4_665 . ?
O3 Bi1 O4 85.4(8) . 4_664 ?
O4 Bi1 O4 138.3(8) 2_655 4_664 ?
O1 Bi1 O4 136.5(6) 4_665 4_664 ?
F1 Bi1 O4 111.4(8) . 4_664 ?
O3 Bi1 O1 74.1(7) . 2_655 ?
O4 Bi1 O1 61.4(5) 2_655 2_655 ?
O1 Bi1 O1 139.1(8) 4_665 2_655 ?
F1 Bi1 O1 93.3(6) . 2_655 ?
O4 Bi1 O1 76.8(7) 4_664 2_655 ?
O3 Bi1 P1 73.7(3) . 2_655 ?
O4 Bi1 P1 32.6(5) 2_655 2_655 ?
O1 Bi1 P1 111.8(6) 4_665 2_655 ?
F1 Bi1 P1 85.66(9) . 2_655 ?
O4 Bi1 P1 105.7(5) 4_664 2_655 ?
O1 Bi1 P1 29.0(5) 2_655 2_655 ?
O2 Bi2 O2 75.6(7) 5_554 6_654 ?
O2 Bi2 O2 75.6(7) 5_554 4_664 ?
O2 Bi2 O2 75.6(7) 6_654 4_664 ?
O2 Bi2 O3 122.0(4) 5_554 3_665 ?
O2 Bi2 O3 87.7(6) 6_654 3_665 ?
O2 Bi2 O3 152.2(4) 4_664 3_665 ?
O2 Bi2 O3 87.7(6) 5_554 2_655 ?
O2 Bi2 O3 152.2(4) 6_654 2_655 ?
O2 Bi2 O3 122.0(5) 4_664 2_655 ?
O3 Bi2 O3 82.5(8) 3_665 2_655 ?
O2 Bi2 O3 152.2(4) 5_554 . ?
O2 Bi2 O3 122.0(4) 6_654 . ?
O2 Bi2 O3 87.7(6) 4_664 . ?
O3 Bi2 O3 82.5(8) 3_665 . ?
O3 Bi2 O3 82.5(8) 2_655 . ?
O2 Bi2 O1 68.3(6) 5_554 3_665 ?
O2 Bi2 O1 84.1(5) 6_654 3_665 ?
O2 Bi2 O1 142.0(6) 4_664 3_665 ?
O3 Bi2 O1 54.8(6) 3_665 3_665 ?
O3 Bi2 O1 69.0(5) 2_655 3_665 ?
O3 Bi2 O1 130.2(7) . 3_665 ?
O2 Bi2 O1 84.1(5) 5_554 2_655 ?
O2 Bi2 O1 142.0(6) 6_654 2_655 ?
O2 Bi2 O1 68.3(6) 4_664 2_655 ?
O3 Bi2 O1 130.2(7) 3_665 2_655 ?
O3 Bi2 O1 54.8(6) 2_655 2_655 ?
O3 Bi2 O1 69.0(5) . 2_655 ?
O1 Bi2 O1 117.8(2) 3_665 2_655 ?
O2 Bi2 O1 142.0(6) 5_554 . ?
O2 Bi2 O1 68.3(6) 6_654 . ?
O2 Bi2 O1 84.1(5) 4_664 . ?
O3 Bi2 O1 69.0(5) 3_665 . ?
O3 Bi2 O1 130.2(7) 2_655 . ?
O3 Bi2 O1 54.8(6) . . ?
O1 Bi2 O1 117.8(2) 3_665 . ?
O1 Bi2 O1 117.8(2) 2_655 . ?
O2 Bi2 Na3 45.0(5) 5_554 1_554 ?
O2 Bi2 Na3 45.0(5) 6_654 1_554 ?
O2 Bi2 Na3 45.0(5) 4_664 1_554 ?
O3 Bi2 Na3 130.4(5) 3_665 1_554 ?
O3 Bi2 Na3 130.4(5) 2_655 1_554 ?
O3 Bi2 Na3 130.4(5) . 1_554 ?
O1 Bi2 Na3 98.6(5) 3_665 1_554 ?
O1 Bi2 Na3 98.6(5) 2_655 1_554 ?
O1 Bi2 Na3 98.6(5) . 1_554 ?
O2 Bi2 Bi3 45.0(5) 5_554 1_554 ?
O2 Bi2 Bi3 45.0(5) 6_654 1_554 ?
O2 Bi2 Bi3 45.0(5) 4_664 1_554 ?
O3 Bi2 Bi3 130.4(5) 3_665 1_554 ?
O3 Bi2 Bi3 130.4(5) 2_655 1_554 ?
O3 Bi2 Bi3 130.4(5) . 1_554 ?
O1 Bi2 Bi3 98.6(5) 3_665 1_554 ?
O1 Bi2 Bi3 98.6(5) 2_655 1_554 ?
O1 Bi2 Bi3 98.6(5) . 1_554 ?
O2 Bi2 Bi3 135.0(5) 5_554 . ?
O2 Bi2 Bi3 135.0(5) 6_654 . ?
O2 Bi2 Bi3 135.0(5) 4_664 . ?
O3 Bi2 Bi3 49.6(5) 3_665 . ?
O3 Bi2 Bi3 49.6(5) 2_655 . ?
O3 Bi2 Bi3 49.6(5) . . ?
O1 Bi2 Bi3 81.4(5) 3_665 . ?
O1 Bi2 Bi3 81.4(5) 2_655 . ?
O1 Bi2 Bi3 81.4(5) . . ?
Na3 Bi2 Bi3 180.000(1) 1_554 . ?
Bi3 Bi2 Bi3 180.000(1) 1_554 . ?
O2 Bi3 O2 75.8(7) 5 6_655 ?
O2 Bi3 O2 75.8(7) 5 4_665 ?
O2 Bi3 O2 75.8(7) 6_655 4_665 ?
O2 Bi3 O3 93.7(5) 5 2_655 ?
O2 Bi3 O3 153.9(4) 6_655 2_655 ?
O2 Bi3 O3 125.3(4) 4_665 2_655 ?
O2 Bi3 O3 125.3(4) 5 3_665 ?
O2 Bi3 O3 93.7(5) 6_655 3_665 ?
O2 Bi3 O3 153.9(4) 4_665 3_665 ?
O3 Bi3 O3 72.8(7) 2_655 3_665 ?
O2 Bi3 O3 153.9(4) 5 . ?
O2 Bi3 O3 125.3(4) 6_655 . ?
O2 Bi3 O3 93.7(5) 4_665 . ?
O3 Bi3 O3 72.8(7) 2_655 . ?
O3 Bi3 O3 72.8(7) 3_665 . ?
O2 Bi3 Na2 45.2(5) 5 1_556 ?
O2 Bi3 Na2 45.2(5) 6_655 1_556 ?
O2 Bi3 Na2 45.2(5) 4_665 1_556 ?
O3 Bi3 Na2 136.8(4) 2_655 1_556 ?
O3 Bi3 Na2 136.8(4) 3_665 1_556 ?
O3 Bi3 Na2 136.8(4) . 1_556 ?
O2 Bi3 Bi2 45.2(5) 5 1_556 ?
O2 Bi3 Bi2 45.2(5) 6_655 1_556 ?
O2 Bi3 Bi2 45.2(5) 4_665 1_556 ?
O3 Bi3 Bi2 136.8(4) 2_655 1_556 ?
O3 Bi3 Bi2 136.8(4) 3_665 1_556 ?
O3 Bi3 Bi2 136.8(4) . 1_556 ?
O2 Bi3 Bi2 134.8(5) 5 . ?
O2 Bi3 Bi2 134.8(5) 6_655 . ?
O2 Bi3 Bi2 134.8(5) 4_665 . ?
O3 Bi3 Bi2 43.2(4) 2_655 . ?
O3 Bi3 Bi2 43.2(4) 3_665 . ?
O3 Bi3 Bi2 43.2(4) . . ?
Na2 Bi3 Bi2 180.000(1) 1_556 . ?
Bi2 Bi3 Bi2 180.000(1) 1_556 . ?
O1 P1 O2 118.4(12) . . ?
O1 P1 O3 103.6(13) . . ?
O2 P1 O3 110.4(7) . . ?
O1 P1 O4 105.1(10) . . ?
O2 P1 O4 104.4(11) . . ?
O3 P1 O4 115.4(12) . . ?
O1 P1 Na1 56.9(8) . 3_665 ?
O2 P1 Na1 131.6(5) . 3_665 ?
O3 P1 Na1 117.5(5) . 3_665 ?
O4 P1 Na1 48.6(7) . 3_665 ?
O1 P1 Bi1 56.9(8) . 3_665 ?
O2 P1 Bi1 131.6(5) . 3_665 ?
O3 P1 Bi1 117.5(5) . 3_665 ?
O4 P1 Bi1 48.6(7) . 3_665 ?
O1 P1 Na1 84.6(9) . 2_665 ?
O2 P1 Na1 55.1(4) . 2_665 ?
O3 P1 Na1 165.4(5) . 2_665 ?
O4 P1 Na1 73.0(7) . 2_665 ?
Na1 P1 Na1 77.10(10) 3_665 2_665 ?
Bi1 P1 Na1 77.10(10) 3_665 2_665 ?
P1 O1 Na1 139.8(13) . 4_664 ?
P1 O1 Bi1 139.8(13) . 4_664 ?
P1 O1 Na1 94.0(10) . 3_665 ?
Na1 O1 Na1 114.9(9) 4_664 3_665 ?
Bi1 O1 Na1 114.9(9) 4_664 3_665 ?
P1 O1 Bi1 94.0(10) . 3_665 ?
Na1 O1 Bi1 114.9(9) 4_664 3_665 ?
Bi1 O1 Bi1 114.9(9) 4_664 3_665 ?
P1 O1 Bi2 95.0(10) . . ?
Na1 O1 Bi2 106.6(8) 4_664 . ?
Bi1 O1 Bi2 106.6(8) 4_664 . ?
Na1 O1 Bi2 98.8(7) 3_665 . ?
Bi1 O1 Bi2 98.8(7) 3_665 . ?
P1 O2 Na3 124.1(12) . 4_664 ?
P1 O2 Bi3 124.1(12) . 4_664 ?
P1 O2 Bi2 135.1(12) . 4_665 ?
Na3 O2 Bi2 89.8(4) 4_664 4_665 ?
Bi3 O2 Bi2 89.8(4) 4_664 4_665 ?
P1 O2 Na2 135.1(12) . 4_665 ?
Na3 O2 Na2 89.8(4) 4_664 4_665 ?
Bi3 O2 Na2 89.8(4) 4_664 4_665 ?
P1 O2 Na1 98.4(5) . 2_665 ?
Na3 O2 Na1 101.0(6) 4_664 2_665 ?
Bi3 O2 Na1 101.0(6) 4_664 2_665 ?
Bi2 O2 Na1 103.1(6) 4_665 2_665 ?
Na2 O2 Na1 103.1(6) 4_665 2_665 ?
P1 O3 Bi1 131.0(7) . . ?
P1 O3 Bi2 103.6(9) . . ?
Bi1 O3 Bi2 115.9(7) . . ?
P1 O3 Bi3 100.6(10) . . ?
Bi1 O3 Bi3 108.8(8) . . ?
Bi2 O3 Bi3 87.2(4) . . ?
P1 O4 Na1 98.7(9) . 3_665 ?
P1 O4 Bi1 98.7(9) . 3_665 ?
P1 O4 Na1 136.8(11) . 4_665 ?
Na1 O4 Na1 123.4(8) 3_665 4_665 ?
Bi1 O4 Na1 123.4(8) 3_665 4_665 ?
P1 O4 Bi1 136.8(11) . 4_665 ?
Na1 O4 Bi1 123.4(8) 3_665 4_665 ?
Bi1 O4 Bi1 123.4(8) 3_665 4_665 ?
Bi1 F1 Na1 114.5(5) . 3 ?
Bi1 F1 Bi1 114.5(5) . 3 ?
Bi1 F1 Bi1 114.5(5) . 2 ?
Na1 F1 Bi1 114.5(5) 3 2 ?
Bi1 F1 Bi1 114.5(5) 3 2 ?
Bi1 F1 Na1 114.5(5) . 2 ?
Na1 F1 Na1 114.5(5) 3 2 ?
Bi1 F1 Na1 114.5(5) 3 2 ?

loop_
_geom_bond_atom_site_label_1
_geom_bond_atom_site_label_2
_geom_bond_distance
_geom_bond_site_symmetry_2
_geom_bond_publ_flag
Bi1 O3 2.271(13) . ?
Bi1 O4 2.33(2) 2_655 ?
Bi1 O1 2.38(2) 4_665 ?
Bi1 F1 2.404(7) . ?
Bi1 O4 2.42(2) 4_664 ?
Bi1 O1 2.58(2) 2_655 ?
Bi1 P1 3.072(4) 2_655 ?
Bi2 O2 2.380(19) 5_554 ?
Bi2 O2 2.380(19) 6_654 ?
Bi2 O2 2.380(19) 4_664 ?
Bi2 O3 2.46(2) 3_665 ?
Bi2 O3 2.46(2) 2_655 ?
Bi2 O3 2.46(2) . ?
Bi2 O1 2.70(2) 3_665 ?
Bi2 O1 2.70(2) 2_655 ?
Bi2 O1 2.70(2) . ?
Bi2 Na3 3.355(6) 1_554 ?
Bi2 Bi3 3.355(6) 1_554 ?
Bi2 Bi3 3.594(6) . ?
Bi3 O2 2.374(19) 5 ?
Bi3 O2 2.37(2) 6_655 ?
Bi3 O2 2.374(19) 4_665 ?
Bi3 O3 2.74(2) 2_655 ?
Bi3 O3 2.74(2) 3_665 ?
Bi3 O3 2.74(2) . ?
Bi3 Na2 3.355(6) 1_556 ?
Bi3 Bi2 3.355(6) 1_556 ?
P1 O1 1.49(2) . ?
P1 O2 1.537(12) . ?
P1 O3 1.544(12) . ?
P1 O4 1.68(2) . ?
P1 Na1 3.072(4) 3_665 ?
P1 Bi1 3.072(4) 3_665 ?
P1 Na1 3.404(4) 2_665 ?
O1 Na1 2.38(2) 4_664 ?
O1 Bi1 2.38(2) 4_664 ?
O1 Na1 2.58(2) 3_665 ?
O1 Bi1 2.58(2) 3_665 ?
O2 Na3 2.374(19) 4_664 ?
O2 Bi3 2.374(19) 4_664 ?
O2 Bi2 2.380(19) 4_665 ?
O2 Na2 2.380(19) 4_665 ?
O2 Na1 2.821(11) 2_665 ?
O4 Na1 2.33(2) 3_665 ?
O4 Bi1 2.33(2) 3_665 ?
O4 Na1 2.42(2) 4_665 ?
O4 Bi1 2.42(2) 4_665 ?
F1 Na1 2.404(7) 3 ?
F1 Bi1 2.404(7) 3 ?
F1 Bi1 2.404(7) 2 ?
F1 Na1 2.404(7) 2 ?
